data_4514949
loop_
_publ_author_name
'Chaudhari, Prakash D.'
'Hong, Bor-Cherng'
'Wen, Chao-Lin'
'Lee, Gene-Hsiang'

_publ_section_title
;
 Asymmetric Synthesis of Spirocyclopentane Oxindoles Containing Four
 Consecutive Stereocenters and Quaternary \a-Nitro Esters via
 Organocatalytic Enantioselective Michael-Michael Cascade Reactions.
;
_journal_issue 1
_journal_name_full 'ACS omega'
_journal_page_first 655
_journal_page_last 667
_journal_paper_doi 10.1021/acsomega.8b03049
_journal_volume 4
_journal_year 2019
_chemical_formula_sum 'C23 H21 Cl3 F N3 O7'
_chemical_formula_weight 576.78
_space_group_crystal_system triclinic
_space_group_IT_number 2
_space_group_name_Hall '-P 1'
_space_group_name_H-M_alt 'P -1'
_symmetry_space_group_name_Hall '-P 1'
_symmetry_space_group_name_H-M 'P -1'
_atom_sites_solution_hydrogens geom
_audit_creation_method SHELXL-2014/7
_cell_angle_alpha 82.5101(13)
_cell_angle_beta 82.4547(13)
_cell_angle_gamma 88.0256(13)
_cell_formula_units_Z 2
_cell_length_a 7.1303(2)
_cell_length_b 11.6870(4)
_cell_length_c 15.7104(5)
_cell_measurement_reflns_used 9870
_cell_measurement_temperature 200(2)
_cell_measurement_theta_max 75.12
_cell_measurement_theta_min 2.86
_cell_volume 1286.57(7)
_computing_cell_refinement 'Bruker SAINT'
_computing_data_collection 'Bruker APEX3'
_computing_data_reduction 'Bruker SAINT'
_computing_molecular_graphics 'Bruker SHELXTL'
_computing_publication_material 'Bruker SHELXTL'
_computing_structure_refinement 'SHELXL-2014/7 (Sheldrick, 2014)'
_computing_structure_solution 'SHELXS-97 (Sheldrick 2008)'
_diffrn_ambient_temperature 200(2)
_diffrn_measured_fraction_theta_full 0.997
_diffrn_measured_fraction_theta_max 0.990
_diffrn_measurement_device_type 'Bruker D8 VENTURE'
_diffrn_measurement_method '\f and \w scans'
_diffrn_radiation_type CuK\a
_diffrn_radiation_wavelength 1.54178
_diffrn_reflns_av_R_equivalents 0.0197
_diffrn_reflns_av_unetI/netI 0.0342
_diffrn_reflns_Laue_measured_fraction_full 0.997
_diffrn_reflns_Laue_measured_fraction_max 0.990
_diffrn_reflns_limit_h_max 8
_diffrn_reflns_limit_h_min -8
_diffrn_reflns_limit_k_max 14
_diffrn_reflns_limit_k_min -14
_diffrn_reflns_limit_l_max 19
_diffrn_reflns_limit_l_min -19
_diffrn_reflns_number 7351
_diffrn_reflns_point_group_measured_fraction_full 0.997
_diffrn_reflns_point_group_measured_fraction_max 0.990
_diffrn_reflns_theta_full 67.679
_diffrn_reflns_theta_max 74.964
_diffrn_reflns_theta_min 2.860
_exptl_absorpt_coefficient_mu 3.723
_exptl_absorpt_correction_T_max 0.7539
_exptl_absorpt_correction_T_min 0.6394
_exptl_absorpt_correction_type multi-scan
_exptl_absorpt_process_details 'SADABS (Bruker, 2016)'
_exptl_crystal_colour colourless
_exptl_crystal_density_diffrn 1.489
_exptl_crystal_description rod
_exptl_crystal_F_000 592
_exptl_crystal_size_max 0.167
_exptl_crystal_size_mid 0.150
_exptl_crystal_size_min 0.117
_refine_diff_density_max 0.956
_refine_diff_density_min -0.852
_refine_diff_density_rms 0.069
_refine_ls_extinction_method none
_refine_ls_goodness_of_fit_ref 1.070
_refine_ls_hydrogen_treatment constr
_refine_ls_matrix_type full
_refine_ls_number_parameters 335
_refine_ls_number_reflns 5246
_refine_ls_number_restraints 0
_refine_ls_restrained_S_all 1.070
_refine_ls_R_factor_all 0.0683
_refine_ls_R_factor_gt 0.0619
_refine_ls_shift/su_max 0.000
_refine_ls_shift/su_mean 0.000
_refine_ls_structure_factor_coef Fsqd
_refine_ls_weighting_details 'w=1/[\s^2^(Fo^2^)+(0.0880P)^2^+1.2858P] where P=(Fo^2^+2Fc^2^)/3'
_refine_ls_weighting_scheme calc
_refine_ls_wR_factor_gt 0.1726
_refine_ls_wR_factor_ref 0.1808
_reflns_Friedel_coverage 0.000
_reflns_number_gt 4577
_reflns_number_total 5246
_reflns_threshold_expression 'I > 2\s(I)'
_cod_data_source_file ao8b03049_si_004.cif
_cod_data_source_block ic18973
_cod_database_code 4514949
_shelx_shelxl_version_number 2014/7
_shelx_space_group_comment
; 
The symmetry employed for this shelxl refinement is uniquely defined 
by the following loop, which should always be used as a source of 
symmetry information in preference to the above space-group names. 
They are only intended as comments. 
;
_shelx_estimated_absorpt_t_min 0.575
_shelx_estimated_absorpt_t_max 0.670

loop_
_space_group_symop_operation_xyz
'x, y, z'
'-x, -y, -z'

loop_
_atom_site_label
_atom_site_type_symbol
_atom_site_fract_x
_atom_site_fract_y
_atom_site_fract_z
_atom_site_U_iso_or_equiv
_atom_site_adp_type
_atom_site_occupancy
_atom_site_site_symmetry_order
_atom_site_calc_flag
_atom_site_refinement_flags_posn
_atom_site_refinement_flags_adp
N1 N 0.2624(3) 1.03125(19) 0.55794(13) 0.0354(5) Uani 1 1 d . .
H1 H 0.3144 1.0519 0.5044 0.042 Uiso 1 1 calc R U
N2 N 0.2210(4) 0.8930(2) 1.02132(14) 0.0442(5) Uani 1 1 d . .
N3 N 0.3036(3) 0.70756(18) 0.86899(13) 0.0333(4) Uani 1 1 d . .
O1 O 0.5007(2) 0.91234(17) 0.60521(11) 0.0402(4) Uani 1 1 d . .
O2 O 0.0535(3) 0.8738(2) 1.03121(14) 0.0556(6) Uani 1 1 d . .
O3 O 0.3205(4) 0.8848(3) 1.07969(14) 0.0667(7) Uani 1 1 d . .
O4 O 0.3873(3) 0.6457(2) 0.81960(14) 0.0527(5) Uani 1 1 d . .
O5 O 0.3163(3) 0.69670(19) 0.94600(12) 0.0483(5) Uani 1 1 d . .
O6 O -0.1691(2) 0.82077(17) 0.88322(13) 0.0415(4) Uani 1 1 d . .
O7 O -0.0339(3) 0.64370(17) 0.88924(14) 0.0452(5) Uani 1 1 d . .
C1 C 0.3446(3) 0.9599(2) 0.61630(15) 0.0312(5) Uani 1 1 d . .
C2 C 0.2106(3) 0.9459(2) 0.70274(14) 0.0284(4) Uani 1 1 d . .
C3 C 0.3073(3) 0.9859(2) 0.77490(15) 0.0325(5) Uani 1 1 d . .
H3A H 0.2933 1.0706 0.7745 0.039 Uiso 1 1 calc R U
H3B H 0.4437 0.9650 0.7682 0.039 Uiso 1 1 calc R U
C4 C 0.2048(3) 0.9222(2) 0.85882(15) 0.0310(5) Uani 1 1 d . .
H4 H 0.0802 0.9626 0.8714 0.037 Uiso 1 1 calc R U
C5 C 0.1637(3) 0.80125(19) 0.83535(14) 0.0278(4) Uani 1 1 d . .
C6 C 0.1913(3) 0.81463(19) 0.73405(14) 0.0274(4) Uani 1 1 d . .
H6 H 0.3217 0.7827 0.7192 0.033 Uiso 1 1 calc R U
C7 C 0.0421(3) 1.01941(19) 0.67903(14) 0.0287(4) Uani 1 1 d . .
C8 C -0.1244(3) 1.0513(2) 0.72692(16) 0.0333(5) Uani 1 1 d . .
H8 H -0.1543 1.0198 0.7858 0.040 Uiso 1 1 calc R U
C9 C -0.2471(3) 1.1300(2) 0.68755(18) 0.0382(5) Uani 1 1 d . .
H9 H -0.3607 1.1527 0.7203 0.046 Uiso 1 1 calc R U
C10 C -0.2068(4) 1.1758(2) 0.60159(19) 0.0437(6) Uani 1 1 d . .
H10 H -0.2940 1.2282 0.5758 0.052 Uiso 1 1 calc R U
C11 C -0.0396(4) 1.1457(2) 0.55248(17) 0.0410(6) Uani 1 1 d . .
H11 H -0.0106 1.1768 0.4934 0.049 Uiso 1 1 calc R U
C12 C 0.0821(3) 1.0693(2) 0.59280(15) 0.0320(5) Uani 1 1 d . .
C13 C 0.3181(4) 0.9343(3) 0.93232(16) 0.0409(6) Uani 1 1 d . .
H13A H 0.4388 0.8906 0.9228 0.049 Uiso 1 1 calc R U
H13B H 0.3492 1.0166 0.9301 0.049 Uiso 1 1 calc R U
C14 C -0.0345(3) 0.7570(2) 0.87474(15) 0.0323(5) Uani 1 1 d . .
C15 C -0.2146(4) 0.5860(3) 0.9177(3) 0.0623(9) Uani 1 1 d . .
H15A H -0.3202 0.6367 0.8997 0.075 Uiso 1 1 calc R U
H15B H -0.2337 0.5683 0.9816 0.075 Uiso 1 1 calc R U
C16 C -0.2095(6) 0.4787(4) 0.8778(3) 0.0740(11) Uani 1 1 d . .
H16A H -0.1184 0.4241 0.9031 0.111 Uiso 1 1 calc R U
H16B H -0.1713 0.4958 0.8153 0.111 Uiso 1 1 calc R U
H16C H -0.3355 0.4447 0.8884 0.111 Uiso 1 1 calc R U
C17 C 0.0686(3) 0.74453(19) 0.68957(14) 0.0287(4) Uani 1 1 d . .
C18 C 0.1553(4) 0.6552(2) 0.64687(16) 0.0363(5) Uani 1 1 d . .
H18 H 0.2872 0.6410 0.6470 0.044 Uiso 1 1 calc R U
C19 C 0.0535(4) 0.5867(3) 0.60440(18) 0.0446(6) Uani 1 1 d . .
H19 H 0.1135 0.5260 0.5757 0.054 Uiso 1 1 calc R U
C20 C -0.1375(4) 0.6093(3) 0.60513(17) 0.0426(6) Uani 1 1 d . .
C21 C -0.2289(4) 0.6967(2) 0.64532(17) 0.0384(5) Uani 1 1 d . .
H21 H -0.3606 0.7107 0.6441 0.046 Uiso 1 1 calc R U
C22 C -0.1251(3) 0.7644(2) 0.68783(15) 0.0325(5) Uani 1 1 d . .
H22 H -0.1867 0.8251 0.7161 0.039 Uiso 1 1 calc R U
F1 F -0.2386(3) 0.5439(2) 0.56307(13) 0.0646(6) Uani 1 1 d . .
C23 C 0.7277(6) 0.6210(3) 0.2308(3) 0.0653(9) Uani 1 1 d . .
H23 H 0.7867 0.5461 0.2159 0.078 Uiso 1 1 calc R U
Cl1 Cl 0.52740(17) 0.59036(10) 0.30504(9) 0.0893(4) Uani 1 1 d . .
Cl2 Cl 0.8960(2) 0.69599(10) 0.27160(11) 0.1033(5) Uani 1 1 d . .
Cl3 Cl 0.6667(2) 0.69939(11) 0.13590(9) 0.0948(4) Uani 1 1 d . .

loop_
_atom_site_aniso_label
_atom_site_aniso_U_11
_atom_site_aniso_U_22
_atom_site_aniso_U_33
_atom_site_aniso_U_23
_atom_site_aniso_U_13
_atom_site_aniso_U_12
N1 0.0311(10) 0.0441(11) 0.0265(9) -0.0007(8) 0.0079(7) 0.0054(8)
N2 0.0535(14) 0.0506(13) 0.0292(10) -0.0129(9) 0.0009(9) -0.0053(10)
N3 0.0266(9) 0.0390(11) 0.0334(10) -0.0025(8) -0.0022(7) -0.0013(8)
O1 0.0301(8) 0.0500(10) 0.0344(9) 0.0004(7) 0.0099(7) 0.0091(7)
O2 0.0485(12) 0.0753(15) 0.0395(10) -0.0069(10) 0.0087(9) -0.0057(10)
O3 0.0736(16) 0.0960(19) 0.0331(10) -0.0100(11) -0.0127(10) -0.0108(14)
O4 0.0580(12) 0.0547(12) 0.0445(11) -0.0100(9) -0.0066(9) 0.0254(10)
O5 0.0538(11) 0.0577(12) 0.0324(9) -0.0008(8) -0.0094(8) 0.0096(9)
O6 0.0265(8) 0.0486(10) 0.0463(10) -0.0064(8) 0.0069(7) 0.0005(7)
O7 0.0303(9) 0.0398(10) 0.0624(12) 0.0001(9) 0.0015(8) -0.0089(7)
C1 0.0273(10) 0.0356(12) 0.0284(11) -0.0047(9) 0.0053(8) -0.0003(9)
C2 0.0244(10) 0.0324(11) 0.0261(10) -0.0047(8) 0.0056(8) 0.0003(8)
C3 0.0289(11) 0.0365(12) 0.0307(11) -0.0052(9) 0.0029(9) -0.0048(9)
C4 0.0283(10) 0.0358(12) 0.0284(11) -0.0077(9) 0.0028(8) -0.0035(9)
C5 0.0233(10) 0.0319(11) 0.0270(10) -0.0041(8) 0.0011(8) 0.0002(8)
C6 0.0235(9) 0.0319(11) 0.0253(10) -0.0047(8) 0.0026(8) 0.0024(8)
C7 0.0277(10) 0.0278(10) 0.0292(11) -0.0049(8) 0.0026(8) -0.0006(8)
C8 0.0289(11) 0.0332(11) 0.0346(11) -0.0049(9) 0.0073(9) 0.0005(9)
C9 0.0290(11) 0.0366(12) 0.0461(14) -0.0072(10) 0.0064(10) 0.0039(9)
C10 0.0362(13) 0.0434(14) 0.0483(15) 0.0000(11) -0.0016(11) 0.0087(11)
C11 0.0386(13) 0.0469(14) 0.0341(12) 0.0013(10) 0.0003(10) 0.0055(11)
C12 0.0302(11) 0.0350(12) 0.0292(11) -0.0046(9) 0.0027(9) 0.0012(9)
C13 0.0432(14) 0.0500(15) 0.0301(12) -0.0081(10) -0.0004(10) -0.0130(11)
C14 0.0269(11) 0.0423(13) 0.0273(10) -0.0058(9) 0.0006(8) -0.0039(9)
C15 0.0373(15) 0.0565(19) 0.089(3) -0.0051(17) 0.0094(15) -0.0199(13)
C16 0.077(2) 0.067(2) 0.078(2) 0.0013(19) -0.009(2) -0.037(2)
C17 0.0301(11) 0.0299(11) 0.0250(10) -0.0033(8) -0.0004(8) 0.0025(8)
C18 0.0361(12) 0.0381(13) 0.0349(12) -0.0101(10) -0.0031(9) 0.0094(10)
C19 0.0528(16) 0.0430(14) 0.0405(13) -0.0193(11) -0.0037(11) 0.0081(12)
C20 0.0477(14) 0.0475(15) 0.0360(13) -0.0167(11) -0.0059(11) -0.0065(11)
C21 0.0330(12) 0.0462(14) 0.0368(12) -0.0102(10) -0.0019(9) -0.0020(10)
C22 0.0292(11) 0.0354(12) 0.0323(11) -0.0085(9) 0.0018(9) 0.0023(9)
F1 0.0632(12) 0.0782(13) 0.0619(11) -0.0400(10) -0.0099(9) -0.0137(10)
C23 0.071(2) 0.0409(16) 0.085(3) -0.0136(16) -0.0058(19) -0.0070(15)
Cl1 0.0852(7) 0.0673(6) 0.1050(8) -0.0091(6) 0.0188(6) 0.0212(5)
Cl2 0.1251(11) 0.0547(6) 0.1455(12) -0.0218(6) -0.0631(9) -0.0119(6)
Cl3 0.1187(10) 0.0783(7) 0.0908(8) 0.0003(6) -0.0297(7) -0.0283(7)

loop_
_atom_type_symbol
_atom_type_description
_atom_type_scat_dispersion_real
_atom_type_scat_dispersion_imag
_atom_type_scat_source
C C 0.0181 0.0091 'International Tables Vol C Tables 4.2.6.8 and 6.1.1.4'
H H 0.0000 0.0000 'International Tables Vol C Tables 4.2.6.8 and 6.1.1.4'
N N 0.0311 0.0180 'International Tables Vol C Tables 4.2.6.8 and 6.1.1.4'
O O 0.0492 0.0322 'International Tables Vol C Tables 4.2.6.8 and 6.1.1.4'
F F 0.0727 0.0534 'International Tables Vol C Tables 4.2.6.8 and 6.1.1.4'
Cl Cl 0.3639 0.7018 'International Tables Vol C Tables 4.2.6.8 and 6.1.1.4'

loop_
_geom_angle_atom_site_label_1
_geom_angle_atom_site_label_2
_geom_angle_atom_site_label_3
_geom_angle
C1 N1 C12 111.61(19)
O2 N2 O3 124.8(2)
O2 N2 C13 119.4(2)
O3 N2 C13 115.8(2)
O4 N3 O5 123.5(2)
O4 N3 C5 119.7(2)
O5 N3 C5 116.7(2)
C14 O7 C15 118.3(2)
O1 C1 N1 126.9(2)
O1 C1 C2 124.3(2)
N1 C1 C2 108.85(19)
C7 C2 C3 114.39(19)
C7 C2 C1 101.65(18)
C3 C2 C1 110.34(18)
C7 C2 C6 121.26(18)
C3 C2 C6 101.29(18)
C1 C2 C6 107.76(17)
C2 C3 C4 104.63(18)
C13 C4 C3 108.65(19)
C13 C4 C5 120.8(2)
C3 C4 C5 104.61(18)
C14 C5 N3 105.12(18)
C14 C5 C4 113.26(18)
N3 C5 C4 112.26(18)
C14 C5 C6 112.48(18)
N3 C5 C6 108.68(17)
C4 C5 C6 105.12(18)
C17 C6 C2 118.66(19)
C17 C6 C5 118.30(18)
C2 C6 C5 106.52(17)
C8 C7 C12 118.6(2)
C8 C7 C2 132.7(2)
C12 C7 C2 108.36(18)
C7 C8 C9 119.1(2)
C10 C9 C8 121.2(2)
C9 C10 C11 120.7(2)
C12 C11 C10 117.5(2)
C11 C12 C7 122.9(2)
C11 C12 N1 127.6(2)
C7 C12 N1 109.5(2)
N2 C13 C4 115.1(2)
O6 C14 O7 126.9(2)
O6 C14 C5 122.0(2)
O7 C14 C5 110.8(2)
O7 C15 C16 108.0(3)
C22 C17 C18 118.2(2)
C22 C17 C6 124.0(2)
C18 C17 C6 117.8(2)
C19 C18 C17 121.6(2)
C20 C19 C18 117.9(2)
F1 C20 C21 118.6(3)
F1 C20 C19 118.6(2)
C21 C20 C19 122.7(2)
C20 C21 C22 118.7(2)
C21 C22 C17 120.9(2)
Cl1 C23 Cl3 110.6(2)
Cl1 C23 Cl2 112.7(2)
Cl3 C23 Cl2 109.5(2)

loop_
_geom_bond_atom_site_label_1
_geom_bond_atom_site_label_2
_geom_bond_distance
N1 C1 1.337(3)
N1 C12 1.411(3)
N2 O2 1.209(3)
N2 O3 1.224(3)
N2 C13 1.503(3)
N3 O4 1.215(3)
N3 O5 1.215(3)
N3 C5 1.545(3)
O1 C1 1.229(3)
O6 C14 1.199(3)
O7 C14 1.314(3)
O7 C15 1.464(3)
C1 C2 1.548(3)
C2 C7 1.511(3)
C2 C3 1.532(3)
C2 C6 1.554(3)
C3 C4 1.535(3)
C4 C13 1.517(3)
C4 C5 1.553(3)
C5 C14 1.544(3)
C5 C6 1.566(3)
C6 C17 1.511(3)
C7 C8 1.387(3)
C7 C12 1.400(3)
C8 C9 1.390(4)
C9 C10 1.383(4)
C10 C11 1.393(4)
C11 C12 1.377(4)
C15 C16 1.471(6)
C17 C22 1.396(3)
C17 C18 1.397(3)
C18 C19 1.385(4)
C19 C20 1.377(4)
C20 F1 1.356(3)
C20 C21 1.372(4)
C21 C22 1.388(4)
C23 Cl1 1.737(4)
C23 Cl3 1.743(5)
C23 Cl2 1.743(4)
